data_4321601
loop_
_publ_author_name
'Daniel Neuman'
'Patrina Paraskevopoulou'
'Nikos Psaroudakis'
'Konstantinos Mertis'
'Richard J. Staples'
'Pericles Stavropoulos'

_publ_section_title
;
 Structural and Functional Characteristics of Rhenium Clusters Derived
 from Redox Chemistry of the Triangular [ReIII3(\m-Cl)3] Core Unit
;
_journal_name_full 'Inorganic Chemistry'
_journal_page_first 5530
_journal_page_last 5537
_journal_paper_doi 10.1021/ic000449t
_journal_volume 39
_journal_year 2000
_chemical_formula_moiety
;
[(C~6~H~5~)~4~P]~2~[Re~3~(\m-Cl)~3~Cl~8~(MeOH)].MeOH 
;
_chemical_formula_sum 'C50 H48 Cl11 O2 P2 Re3'
_chemical_formula_weight 1691.37
_chemical_name_systematic
; 
 ? 
;
_space_group_IT_number 2
_symmetry_cell_setting triclinic
_symmetry_space_group_name_Hall '-P 1'
_symmetry_space_group_name_H-M 'P -1'
_atom_sites_solution_hydrogens geom
_atom_sites_solution_primary direct
_atom_sites_solution_secondary difmap
_audit_creation_method SHELXL-97
_cell_angle_alpha 92.289(2)
_cell_angle_beta 93.086(2)
_cell_angle_gamma 107.646(2)
_cell_formula_units_Z 2
_cell_length_a 10.214(1)
_cell_length_b 12.944(1)
_cell_length_c 22.069(2)
_cell_measurement_temperature 213(2)
_cell_volume 2771.6(4)
_computing_cell_refinement 'SMART (BRUKER, V5.054, 1998)'
_computing_data_collection 'ASTRO (BRUKER, V5.007, 1997)'
_computing_data_reduction 'SAINT (BRUKER, V6.01, 1999)'
_computing_molecular_graphics 'SHELXTL (BRUKER, 1998, V5.1)'
_computing_publication_material 'XCIF (Sheldrick and BRUKER, 1997, V5.1)'
_computing_structure_refinement 'SHELXL-97 (Sheldrick, 1997)'
_computing_structure_solution 'SHELXS-97 (Sheldrick, 1990)'
_diffrn_ambient_temperature 213(2)
_diffrn_measured_fraction_theta_full 0.989
_diffrn_measured_fraction_theta_max 0.989
_diffrn_measurement_method '\w, 0.3 deg'
_diffrn_radiation_monochromator graphite
_diffrn_radiation_source 'normal-focus sealed tube'
_diffrn_radiation_type MoK\a
_diffrn_radiation_wavelength 0.71073
_diffrn_reflns_av_R_equivalents 0.0655
_diffrn_reflns_av_sigmaI/netI 0.0839
_diffrn_reflns_limit_h_max 12
_diffrn_reflns_limit_h_min -7
_diffrn_reflns_limit_k_max 15
_diffrn_reflns_limit_k_min -15
_diffrn_reflns_limit_l_max 26
_diffrn_reflns_limit_l_min -26
_diffrn_reflns_number 14983
_diffrn_reflns_theta_full 25.00
_diffrn_reflns_theta_max 25.00
_diffrn_reflns_theta_min 0.93
_diffrn_standards_decay_% <1
_diffrn_standards_interval_count 0
_diffrn_standards_number 0
_exptl_absorpt_coefficient_mu 7.162
_exptl_absorpt_correction_T_max 0.9175
_exptl_absorpt_correction_T_min 0.6939
_exptl_absorpt_correction_type empirical
_exptl_crystal_colour red
_exptl_crystal_density_diffrn 2.027
_exptl_crystal_density_method 'not measured'
_exptl_crystal_description chunk
_exptl_crystal_F_000 1612
_exptl_crystal_size_max 0.10
_exptl_crystal_size_mid 0.10
_exptl_crystal_size_min 0.10
_refine_diff_density_max 2.406
_refine_diff_density_min -2.716
_refine_diff_density_rms 0.440
_refine_ls_extinction_method none
_refine_ls_goodness_of_fit_ref 1.035
_refine_ls_hydrogen_treatment fixed
_refine_ls_matrix_type full
_refine_ls_number_parameters 668
_refine_ls_number_reflns 9664
_refine_ls_number_restraints 402
_refine_ls_restrained_S_all 1.016
_refine_ls_R_factor_all 0.1038
_refine_ls_R_factor_gt 0.0610
_refine_ls_shift/su_max 0.032
_refine_ls_shift/su_mean 0.001
_refine_ls_structure_factor_coef Fsqd
_refine_ls_weighting_details 'calc w=1/[\s^2^(Fo^2^)+(0.1430P)^2^+58.6662P] where P=(Fo^2^+2Fc^2^)/3'
_refine_ls_weighting_scheme calc
_refine_ls_wR_factor_gt 0.1737
_refine_ls_wR_factor_ref 0.2519
_reflns_number_gt 6581
_reflns_number_total 9664
_reflns_threshold_expression >2sigma(I)
_cod_data_source_file ic000449t_9.cif
_cod_data_source_block Compound_10
_cod_database_code 4321601

loop_
_symmetry_equiv_pos_as_xyz
'x, y, z'
'-x, -y, -z'

loop_
_atom_site_label
_atom_site_type_symbol
_atom_site_fract_x
_atom_site_fract_y
_atom_site_fract_z
_atom_site_U_iso_or_equiv
_atom_site_adp_type
_atom_site_occupancy
_atom_site_symmetry_multiplicity
_atom_site_calc_flag
_atom_site_refinement_flags
_atom_site_disorder_assembly
_atom_site_disorder_group
Re1 Re 0.65934(8) 0.04721(7) 0.73867(3) 0.0358(2) Uani 1 1 d . . .
Re2 Re 0.90444(7) 0.09762(6) 0.72075(3) 0.0297(2) Uani 1 1 d . . .
Re3 Re 0.79158(7) -0.07520(6) 0.76626(3) 0.0293(2) Uani 1 1 d . . .
Cl1 Cl 0.7737(6) 0.2169(4) 0.6943(3) 0.0511(13) Uani 1 1 d . . .
Cl2 Cl 1.0320(5) -0.0242(4) 0.7479(2) 0.0403(11) Uani 1 1 d . . .
Cl3 Cl 0.5492(5) -0.1218(5) 0.7828(2) 0.0507(13) Uani 1 1 d . . .
Cl4 Cl 0.6683(6) 0.1370(6) 0.8311(3) 0.0613(16) Uani 1 1 d . . .
Cl5 Cl 0.5608(5) -0.0289(4) 0.6446(2) 0.0474(12) Uani 1 1 d . . .
Cl6 Cl 0.9913(5) 0.2042(4) 0.8090(2) 0.0460(12) Uani 1 1 d . . .
Cl7 Cl 1.1241(5) 0.2313(4) 0.6857(2) 0.0444(12) Uani 1 1 d . . .
Cl8 Cl 0.8852(5) 0.0361(4) 0.6196(2) 0.0435(11) Uani 1 1 d . . .
Cl9 Cl 0.8479(5) -0.0161(4) 0.8674(2) 0.0433(11) Uani 1 1 d . . .
Cl10 Cl 0.7990(5) -0.2507(4) 0.8119(2) 0.0450(12) Uani 1 1 d . . .
Cl11 Cl 0.7445(5) -0.1861(4) 0.6789(2) 0.0391(11) Uani 1 1 d . . .
O1 O 0.4576(14) 0.0901(13) 0.7321(7) 0.055(4) Uani 1 1 d . . .
H1 H 0.4057 0.0887 0.7005 0.083 Uiso 1 1 d R . .
C1 C 0.405(3) 0.155(2) 0.7672(13) 0.075(8) Uani 1 1 d . . .
H1A H 0.3150 0.1525 0.7497 0.113 Uiso 1 1 calc R . .
H1B H 0.4660 0.2289 0.7689 0.113 Uiso 1 1 calc R . .
H1C H 0.3968 0.1293 0.8080 0.113 Uiso 1 1 calc R . .
P1A P 0.2898(5) 0.5457(4) 0.5817(2) 0.0325(10) Uani 1 1 d . . .
C1A C 0.419(2) 0.4986(16) 0.6211(9) 0.040(3) Uani 1 1 d U . .
C2A C 0.501(2) 0.5635(16) 0.6660(9) 0.041(3) Uani 1 1 d U . .
H2AA H 0.4887 0.6311 0.6758 0.050 Uiso 1 1 calc R . .
C3A C 0.601(2) 0.5344(16) 0.6979(9) 0.044(3) Uani 1 1 d U . .
H3AA H 0.6584 0.5808 0.7290 0.053 Uiso 1 1 calc R . .
C4A C 0.616(2) 0.4307(15) 0.6820(9) 0.043(3) Uani 1 1 d U . .
H4AA H 0.6880 0.4102 0.7012 0.052 Uiso 1 1 calc R . .
C5A C 0.526(2) 0.3602(15) 0.6391(9) 0.039(3) Uani 1 1 d U . .
H5AA H 0.5301 0.2890 0.6325 0.047 Uiso 1 1 calc R . .
C6A C 0.432(2) 0.3952(15) 0.6062(9) 0.041(3) Uani 1 1 d U . .
H6AA H 0.3761 0.3508 0.5740 0.049 Uiso 1 1 calc R . .
C7A C 0.187(3) 0.582(2) 0.6366(11) 0.060(3) Uani 1 1 d U . .
C8A C 0.224(3) 0.693(2) 0.6586(11) 0.064(3) Uani 1 1 d U . .
H8AA H 0.2965 0.7451 0.6419 0.077 Uiso 1 1 calc R . .
C9A C 0.158(3) 0.724(2) 0.7020(12) 0.067(3) Uani 1 1 d U . .
H9AA H 0.1872 0.7974 0.7163 0.081 Uiso 1 1 calc R . .
C10A C 0.054(3) 0.658(2) 0.7259(12) 0.067(3) Uani 1 1 d U . .
H10B H 0.0078 0.6839 0.7557 0.080 Uiso 1 1 calc R . .
C11A C 0.011(3) 0.544(2) 0.7065(12) 0.066(3) Uani 1 1 d U . .
H11A H -0.0633 0.4942 0.7236 0.080 Uiso 1 1 calc R . .
C12A C 0.080(3) 0.512(2) 0.6628(11) 0.064(3) Uani 1 1 d U . .
H12B H 0.0541 0.4375 0.6500 0.076 Uiso 1 1 calc R . .
C13A C 0.1916(19) 0.4350(16) 0.5280(9) 0.038(3) Uani 1 1 d U . .
C14A C 0.114(2) 0.3399(16) 0.5453(10) 0.044(3) Uani 1 1 d U . .
H14A H 0.0984 0.3315 0.5866 0.053 Uiso 1 1 calc R . .
C15A C 0.055(2) 0.2502(17) 0.5023(9) 0.046(3) Uani 1 1 d U . .
H15A H 0.0015 0.1825 0.5143 0.055 Uiso 1 1 calc R . .
C16A C 0.080(2) 0.2672(17) 0.4444(10) 0.045(3) Uani 1 1 d U . .
H16A H 0.0438 0.2084 0.4158 0.054 Uiso 1 1 calc R . .
C17A C 0.156(2) 0.3647(17) 0.4234(10) 0.045(3) Uani 1 1 d U . .
H17A H 0.1691 0.3730 0.3818 0.053 Uiso 1 1 calc R . .
C18A C 0.2102(19) 0.4489(16) 0.4659(9) 0.039(3) Uani 1 1 d U . .
H18A H 0.2610 0.5171 0.4534 0.047 Uiso 1 1 calc R . .
C19A C 0.369(2) 0.6645(18) 0.5413(10) 0.048(3) Uani 1 1 d U . .
C20A C 0.277(2) 0.7098(18) 0.5099(10) 0.048(3) Uani 1 1 d U . .
H20A H 0.1809 0.6784 0.5089 0.058 Uiso 1 1 calc R . .
C21A C 0.340(2) 0.8050(18) 0.4804(10) 0.050(3) Uani 1 1 d U . .
H21A H 0.2836 0.8392 0.4590 0.060 Uiso 1 1 calc R . .
C22A C 0.477(2) 0.8483(18) 0.4821(10) 0.051(3) Uani 1 1 d U . .
H22A H 0.5164 0.9117 0.4617 0.061 Uiso 1 1 calc R . .
C23A C 0.561(2) 0.8008(18) 0.5131(10) 0.053(3) Uani 1 1 d U . .
H23A H 0.6568 0.8318 0.5131 0.063 Uiso 1 1 calc R . .
C24A C 0.510(2) 0.7114(18) 0.5434(10) 0.049(3) Uani 1 1 d U . .
H24A H 0.5693 0.6813 0.5657 0.059 Uiso 1 1 calc R . .
P1B P 0.6250(6) 0.3230(4) 0.0370(3) 0.0444(13) Uani 1 1 d . . .
C1B C 0.701(5) 0.213(6) 0.061(4) 0.061(4) Uani 0.64(2) 1 d PU A 1
C2B C 0.589(4) 0.117(3) 0.0741(18) 0.061(4) Uani 0.64(2) 1 d PU A 1
H2BA H 0.4950 0.1109 0.0697 0.074 Uiso 0.64(2) 1 calc PR A 1
C3B C 0.646(4) 0.031(3) 0.0953(18) 0.062(5) Uani 0.64(2) 1 d PU A 1
H3BA H 0.5849 -0.0386 0.0999 0.074 Uiso 0.64(2) 1 calc PR A 1
C4B C 0.776(4) 0.049(4) 0.108(2) 0.061(4) Uani 0.64(2) 1 d PU A 1
H4BA H 0.8088 -0.0077 0.1200 0.073 Uiso 0.64(2) 1 calc PR A 1
C5B C 0.867(4) 0.152(3) 0.102(2) 0.061(4) Uani 0.64(2) 1 d PU A 1
H5BA H 0.9596 0.1677 0.1166 0.074 Uiso 0.64(2) 1 calc PR A 1
C6B C 0.823(4) 0.230(3) 0.077(2) 0.061(4) Uani 0.64(2) 1 d PU A 1
H6BA H 0.8869 0.2982 0.0723 0.074 Uiso 0.64(2) 1 calc PR A 1
C1C C 0.674(10) 0.209(11) 0.060(7) 0.061(4) Uani 0.36(2) 1 d PU A 2
C2C C 0.676(7) 0.112(5) 0.019(3) 0.061(4) Uani 0.36(2) 1 d PU A 2
H2CA H 0.6258 0.1042 -0.0191 0.073 Uiso 0.36(2) 1 calc PR A 2
C3C C 0.737(7) 0.037(5) 0.028(3) 0.061(5) Uani 0.36(2) 1 d PU A 2
H3CA H 0.7308 -0.0230 0.0014 0.074 Uiso 0.36(2) 1 calc PR A 2
C4C C 0.820(8) 0.064(7) 0.089(4) 0.061(4) Uani 0.36(2) 1 d PU A 2
H4CA H 0.8770 0.0216 0.1005 0.073 Uiso 0.36(2) 1 calc PR A 2
C5C C 0.816(7) 0.147(6) 0.129(4) 0.061(4) Uani 0.36(2) 1 d PU A 2
H5CA H 0.8507 0.1479 0.1696 0.074 Uiso 0.36(2) 1 calc PR A 2
C6C C 0.766(7) 0.224(6) 0.112(4) 0.061(4) Uani 0.36(2) 1 d PU A 2
H6CA H 0.7925 0.2907 0.1355 0.073 Uiso 0.36(2) 1 calc PR A 2
C7B C 0.732(3) 0.397(2) -0.0177(13) 0.067(3) Uani 1 1 d U A .
C8B C 0.788(3) 0.340(2) -0.0628(13) 0.070(4) Uani 1 1 d U . .
H8BA H 0.7749 0.2650 -0.0618 0.084 Uiso 1 1 calc R A .
C9B C 0.861(3) 0.401(2) -0.1074(13) 0.070(4) Uani 1 1 d U A .
H9BA H 0.8995 0.3671 -0.1370 0.084 Uiso 1 1 calc R . .
C10B C 0.875(3) 0.504(2) -0.1083(13) 0.069(4) Uani 1 1 d U . .
H10A H 0.9185 0.5396 -0.1415 0.083 Uiso 1 1 calc R A .
C11B C 0.837(3) 0.563(2) -0.0679(12) 0.068(3) Uani 1 1 d U A .
H11B H 0.8551 0.6387 -0.0708 0.081 Uiso 1 1 calc R . .
C12B C 0.762(3) 0.506(2) -0.0176(13) 0.067(3) Uani 1 1 d U . .
H12A H 0.7359 0.5445 0.0141 0.080 Uiso 1 1 calc R A .
C13B C 0.454(2) 0.270(2) 0.0025(11) 0.062(3) Uani 1 1 d U A .
C14B C 0.423(2) 0.286(2) -0.0570(11) 0.059(3) Uani 1 1 d U . .
H14B H 0.4937 0.3233 -0.0811 0.071 Uiso 1 1 calc R A .
C15B C 0.286(2) 0.247(2) -0.0823(11) 0.059(3) Uani 1 1 d U A .
H15B H 0.2636 0.2615 -0.1224 0.071 Uiso 1 1 calc R . .
C16B C 0.193(2) 0.193(2) -0.0494(11) 0.062(3) Uani 1 1 d U . .
H16B H 0.1039 0.1600 -0.0678 0.075 Uiso 1 1 calc R A .
C17B C 0.216(3) 0.178(2) 0.0114(11) 0.066(3) Uani 1 1 d U A .
H17B H 0.1427 0.1404 0.0340 0.079 Uiso 1 1 calc R . .
C18B C 0.342(2) 0.220(2) 0.0378(12) 0.066(3) Uani 1 1 d U . .
H18B H 0.3579 0.2148 0.0799 0.079 Uiso 1 1 calc R A .
C19B C 0.625(3) 0.413(2) 0.1003(12) 0.070(4) Uani 1 1 d U A .
C20B C 0.752(3) 0.459(2) 0.1352(12) 0.074(4) Uani 1 1 d U . .
H20B H 0.8315 0.4406 0.1260 0.089 Uiso 1 1 calc R A .
C21B C 0.755(3) 0.534(2) 0.1847(12) 0.074(4) Uani 1 1 d U A .
H21B H 0.8393 0.5698 0.2063 0.089 Uiso 1 1 calc R . .
C22B C 0.643(3) 0.555(2) 0.2013(13) 0.074(4) Uani 1 1 d U . .
H22B H 0.6455 0.5999 0.2360 0.088 Uiso 1 1 calc R A .
C23B C 0.519(3) 0.507(2) 0.1646(12) 0.075(4) Uani 1 1 d U A .
H23B H 0.4401 0.5265 0.1716 0.090 Uiso 1 1 calc R . .
C24B C 0.517(3) 0.429(2) 0.1182(12) 0.074(4) Uani 1 1 d U . .
H24B H 0.4309 0.3878 0.0995 0.089 Uiso 1 1 calc R A .
O1S O 0.2923(16) 0.0854(14) 0.6314(8) 0.065(4) Uani 1 1 d . . .
H1S H 0.2518 0.1338 0.6330 0.098 Uiso 1 1 d R . .
C1S C 0.217(2) -0.0076(18) 0.5967(11) 0.055(6) Uani 1 1 d . . .
H1SA H 0.1659 0.0123 0.5631 0.082 Uiso 1 1 calc R . .
H1SB H 0.1530 -0.0558 0.6218 0.082 Uiso 1 1 calc R . .
H1SC H 0.2789 -0.0442 0.5809 0.082 Uiso 1 1 calc R . .

loop_
_atom_site_aniso_label
_atom_site_aniso_U_11
_atom_site_aniso_U_22
_atom_site_aniso_U_33
_atom_site_aniso_U_23
_atom_site_aniso_U_13
_atom_site_aniso_U_12
Re1 0.0282(4) 0.0457(5) 0.0370(4) -0.0074(3) -0.0063(3) 0.0195(3)
Re2 0.0278(4) 0.0293(4) 0.0342(4) 0.0050(3) -0.0041(3) 0.0125(3)
Re3 0.0269(4) 0.0334(4) 0.0278(4) 0.0025(3) 0.0005(3) 0.0094(3)
Cl1 0.053(3) 0.044(3) 0.063(3) 0.002(2) -0.010(3) 0.028(2)
Cl2 0.032(2) 0.043(3) 0.051(3) 0.017(2) 0.001(2) 0.019(2)
Cl3 0.031(3) 0.069(4) 0.049(3) 0.005(3) 0.007(2) 0.009(2)
Cl4 0.048(3) 0.087(4) 0.053(3) -0.026(3) -0.007(3) 0.034(3)
Cl5 0.045(3) 0.059(3) 0.042(3) -0.008(2) -0.014(2) 0.026(2)
Cl6 0.043(3) 0.042(3) 0.050(3) -0.005(2) -0.011(2) 0.012(2)
Cl7 0.044(3) 0.029(2) 0.058(3) 0.007(2) -0.003(2) 0.008(2)
Cl8 0.054(3) 0.046(3) 0.035(2) 0.011(2) 0.002(2) 0.021(2)
Cl9 0.039(3) 0.053(3) 0.035(2) 0.000(2) -0.001(2) 0.011(2)
Cl10 0.042(3) 0.040(3) 0.053(3) 0.010(2) 0.012(2) 0.009(2)
Cl11 0.048(3) 0.031(2) 0.036(2) -0.0051(19) 0.001(2) 0.010(2)
O1 0.032(8) 0.077(11) 0.066(10) -0.019(8) -0.003(7) 0.036(8)
C1 0.09(2) 0.080(19) 0.081(19) 0.020(15) 0.026(15) 0.055(16)
P1A 0.037(3) 0.033(2) 0.032(2) 0.002(2) 0.000(2) 0.016(2)
C1A 0.052(6) 0.035(5) 0.037(5) 0.001(4) -0.006(5) 0.020(5)
C2A 0.052(6) 0.035(5) 0.041(5) 0.002(4) -0.007(5) 0.020(5)
C3A 0.055(6) 0.036(5) 0.043(5) 0.000(4) -0.009(5) 0.019(5)
C4A 0.057(6) 0.033(5) 0.042(5) -0.003(4) -0.011(5) 0.022(5)
C5A 0.057(6) 0.028(5) 0.038(5) -0.008(4) -0.007(5) 0.025(5)
C6A 0.056(6) 0.033(5) 0.037(5) -0.005(4) -0.005(5) 0.021(5)
C7A 0.064(7) 0.075(8) 0.056(7) 0.009(6) 0.015(6) 0.040(6)
C8A 0.069(7) 0.077(8) 0.059(7) 0.007(6) 0.016(6) 0.038(6)
C9A 0.072(7) 0.079(8) 0.063(7) 0.007(6) 0.015(6) 0.038(6)
C10A 0.069(7) 0.081(8) 0.062(7) 0.004(6) 0.016(6) 0.038(6)
C11A 0.067(7) 0.082(8) 0.060(7) 0.005(6) 0.018(6) 0.035(6)
C12A 0.066(7) 0.079(8) 0.058(7) 0.006(6) 0.017(6) 0.037(6)
C13A 0.036(5) 0.038(5) 0.041(5) -0.001(5) -0.002(4) 0.012(4)
C14A 0.040(5) 0.044(5) 0.045(5) 0.001(5) -0.001(5) 0.008(5)
C15A 0.042(5) 0.045(5) 0.048(5) -0.001(5) -0.001(5) 0.008(5)
C16A 0.040(5) 0.044(5) 0.046(5) -0.003(5) -0.001(5) 0.009(5)
C17A 0.041(5) 0.044(5) 0.045(5) -0.002(5) -0.003(5) 0.010(5)
C18A 0.037(5) 0.039(5) 0.041(5) -0.001(5) -0.003(4) 0.013(4)
C19A 0.050(6) 0.050(6) 0.045(6) 0.010(5) 0.012(5) 0.013(5)
C20A 0.048(6) 0.050(6) 0.047(6) 0.009(5) 0.014(5) 0.014(5)
C21A 0.052(6) 0.051(6) 0.047(6) 0.007(5) 0.017(5) 0.013(5)
C22A 0.054(6) 0.050(6) 0.046(6) 0.006(5) 0.019(5) 0.010(5)
C23A 0.056(6) 0.051(6) 0.046(6) 0.007(5) 0.013(5) 0.007(5)
C24A 0.051(6) 0.050(6) 0.044(6) 0.007(5) 0.014(5) 0.009(5)
P1B 0.044(3) 0.032(3) 0.053(3) -0.006(2) -0.013(2) 0.010(2)
C1B 0.048(9) 0.049(7) 0.082(10) 0.013(7) -0.023(8) 0.012(7)
C2B 0.048(9) 0.050(7) 0.082(10) 0.014(7) -0.023(8) 0.012(7)
C3B 0.048(9) 0.050(7) 0.083(10) 0.013(7) -0.023(8) 0.012(8)
C4B 0.048(9) 0.049(7) 0.083(10) 0.013(7) -0.023(8) 0.013(7)
C5B 0.047(9) 0.049(7) 0.083(10) 0.012(7) -0.023(8) 0.012(7)
C6B 0.047(9) 0.049(7) 0.083(10) 0.013(7) -0.023(8) 0.012(7)
C1C 0.048(9) 0.049(7) 0.082(10) 0.013(7) -0.023(8) 0.012(7)
C2C 0.048(9) 0.049(7) 0.083(10) 0.013(7) -0.023(8) 0.013(8)
C3C 0.048(10) 0.049(7) 0.083(11) 0.013(8) -0.023(8) 0.013(8)
C4C 0.047(9) 0.049(7) 0.083(10) 0.013(7) -0.023(8) 0.013(7)
C5C 0.048(9) 0.049(7) 0.083(10) 0.013(7) -0.023(8) 0.012(7)
C6C 0.048(9) 0.049(7) 0.083(10) 0.013(7) -0.023(8) 0.012(7)
C7B 0.068(8) 0.060(7) 0.077(8) 0.012(6) 0.020(6) 0.025(6)
C8B 0.070(8) 0.065(7) 0.079(8) 0.010(7) 0.023(6) 0.022(6)
C9B 0.070(8) 0.068(7) 0.079(8) 0.009(7) 0.027(6) 0.024(7)
C10B 0.068(8) 0.066(7) 0.079(8) 0.012(7) 0.026(6) 0.026(7)
C11B 0.069(8) 0.062(7) 0.078(8) 0.015(6) 0.020(6) 0.026(6)
C12B 0.068(8) 0.061(7) 0.077(8) 0.015(6) 0.019(6) 0.026(6)
C13B 0.046(6) 0.073(8) 0.056(7) 0.018(6) -0.013(5) 0.006(6)
C14B 0.044(6) 0.073(7) 0.055(7) 0.017(6) -0.010(5) 0.008(6)
C15B 0.041(6) 0.074(8) 0.055(7) 0.018(6) -0.010(5) 0.008(6)
C16B 0.043(6) 0.077(8) 0.058(7) 0.018(6) -0.010(5) 0.004(6)
C17B 0.048(6) 0.079(8) 0.058(7) 0.019(6) -0.012(5) 0.001(6)
C18B 0.049(6) 0.078(8) 0.057(7) 0.019(6) -0.013(5) 0.002(6)
C19B 0.054(7) 0.084(9) 0.067(8) -0.021(7) -0.010(6) 0.020(7)
C20B 0.056(7) 0.088(9) 0.070(8) -0.021(7) -0.011(6) 0.018(7)
C21B 0.057(7) 0.089(9) 0.070(8) -0.020(7) -0.011(6) 0.018(7)
C22B 0.058(7) 0.089(9) 0.068(8) -0.020(7) -0.008(6) 0.018(7)
C23B 0.058(7) 0.091(9) 0.069(8) -0.019(7) -0.006(6) 0.016(7)
C24B 0.056(7) 0.091(9) 0.069(8) -0.019(7) -0.008(6) 0.015(7)
O1S 0.050(10) 0.076(12) 0.074(11) 0.006(9) -0.004(8) 0.028(9)
C1S 0.044(13) 0.046(13) 0.073(16) -0.022(12) -0.014(11) 0.019(10)

loop_
_atom_type_symbol
_atom_type_description
_atom_type_scat_dispersion_real
_atom_type_scat_dispersion_imag
_atom_type_scat_source
C C 0.0033 0.0016 'International Tables Vol C Tables 4.2.6.8 and 6.1.1.4'
H H 0.0000 0.0000 'International Tables Vol C Tables 4.2.6.8 and 6.1.1.4'
O O 0.0106 0.0060 'International Tables Vol C Tables 4.2.6.8 and 6.1.1.4'
Re Re -1.0185 7.2310 'International Tables Vol C Tables 4.2.6.8 and 6.1.1.4'
Cl Cl 0.1484 0.1585 'International Tables Vol C Tables 4.2.6.8 and 6.1.1.4'
P P 0.1023 0.0942 'International Tables Vol C Tables 4.2.6.8 and 6.1.1.4'

loop_
_geom_angle_atom_site_label_1
_geom_angle_atom_site_label_2
_geom_angle_atom_site_label_3
_geom_angle
_geom_angle_site_symmetry_1
_geom_angle_site_symmetry_3
_geom_angle_publ_flag
O1 Re1 Cl4 78.3(4) . . ?
O1 Re1 Cl5 77.1(4) . . ?
Cl4 Re1 Cl5 155.33(19) . . ?
O1 Re1 Cl3 91.5(5) . . ?
Cl4 Re1 Cl3 89.5(2) . . ?
Cl5 Re1 Cl3 89.5(2) . . ?
O1 Re1 Cl1 89.4(5) . . ?
Cl4 Re1 Cl1 90.7(2) . . ?
Cl5 Re1 Cl1 90.7(2) . . ?
Cl3 Re1 Cl1 179.11(18) . . ?
O1 Re1 Re2 148.3(4) . . ?
Cl4 Re1 Re2 100.55(15) . . ?
Cl5 Re1 Re2 101.22(14) . . ?
Cl3 Re1 Re2 120.19(13) . . ?
Cl1 Re1 Re2 58.92(12) . . ?
O1 Re1 Re3 151.2(4) . . ?
Cl4 Re1 Re3 99.83(16) . . ?
Cl5 Re1 Re3 100.89(13) . . ?
Cl3 Re1 Re3 59.68(13) . . ?
Cl1 Re1 Re3 119.44(13) . . ?
Re2 Re1 Re3 60.51(3) . . ?
Cl6 Re2 Cl8 159.34(19) . . ?
Cl6 Re2 Cl1 89.67(18) . . ?
Cl8 Re2 Cl1 89.41(18) . . ?
Cl6 Re2 Cl2 90.51(18) . . ?
Cl8 Re2 Cl2 90.77(17) . . ?
Cl1 Re2 Cl2 178.99(19) . . ?
Cl6 Re2 Re1 98.72(14) . . ?
Cl8 Re2 Re1 98.69(13) . . ?
Cl1 Re2 Re1 60.12(15) . . ?
Cl2 Re2 Re1 118.87(12) . . ?
Cl6 Re2 Re3 98.86(14) . . ?
Cl8 Re2 Re3 99.47(13) . . ?
Cl1 Re2 Re3 119.88(15) . . ?
Cl2 Re2 Re3 59.11(12) . . ?
Re1 Re2 Re3 59.77(3) . . ?
Cl6 Re2 Cl7 78.52(18) . . ?
Cl8 Re2 Cl7 80.86(18) . . ?
Cl1 Re2 Cl7 91.13(18) . . ?
Cl2 Re2 Cl7 89.88(16) . . ?
Re1 Re2 Cl7 151.22(12) . . ?
Re3 Re2 Cl7 148.96(12) . . ?
Cl11 Re3 Cl9 160.60(18) . . ?
Cl11 Re3 Cl2 89.06(18) . . ?
Cl9 Re3 Cl2 90.01(17) . . ?
Cl11 Re3 Cl3 90.86(18) . . ?
Cl9 Re3 Cl3 90.67(18) . . ?
Cl2 Re3 Cl3 178.17(18) . . ?
Cl11 Re3 Re1 99.00(13) . . ?
Cl9 Re3 Re1 98.41(13) . . ?
Cl2 Re3 Re1 118.88(11) . . ?
Cl3 Re3 Re1 59.33(15) . . ?
Cl11 Re3 Re2 98.08(12) . . ?
Cl9 Re3 Re2 98.06(13) . . ?
Cl2 Re3 Re2 59.16(11) . . ?
Cl3 Re3 Re2 119.05(15) . . ?
Re1 Re3 Re2 59.72(3) . . ?
Cl11 Re3 Cl10 81.10(17) . . ?
Cl9 Re3 Cl10 79.57(18) . . ?
Cl2 Re3 Cl10 92.26(16) . . ?
Cl3 Re3 Cl10 89.54(18) . . ?
Re1 Re3 Cl10 148.85(12) . . ?
Re2 Re3 Cl10 151.40(12) . . ?
Re2 Cl1 Re1 60.96(12) . . ?
Re3 Cl2 Re2 61.73(11) . . ?
Re1 Cl3 Re3 61.00(13) . . ?
C1 O1 Re1 133.4(16) . . ?
C7A P1A C19A 108.0(11) . . ?
C7A P1A C1A 108.6(10) . . ?
C19A P1A C1A 110.7(10) . . ?
C7A P1A C13A 113.2(11) . . ?
C19A P1A C13A 109.8(10) . . ?
C1A P1A C13A 106.6(9) . . ?
C2A C1A C6A 120.7(18) . . ?
C2A C1A P1A 118.4(15) . . ?
C6A C1A P1A 120.9(15) . . ?
C1A C2A C3A 122.1(19) . . ?
C2A C3A C4A 117.3(18) . . ?
C5A C4A C3A 121.0(18) . . ?
C6A C5A C4A 119.3(17) . . ?
C5A C6A C1A 119.2(17) . . ?
C12A C7A C8A 116(2) . . ?
C12A C7A P1A 125(2) . . ?
C8A C7A P1A 118.1(19) . . ?
C9A C8A C7A 121(3) . . ?
C10A C9A C8A 123(3) . . ?
C9A C10A C11A 120(2) . . ?
C12A C11A C10A 118(3) . . ?
C11A C12A C7A 122(3) . . ?
C14A C13A C18A 119.3(18) . . ?
C14A C13A P1A 122.9(16) . . ?
C18A C13A P1A 117.5(14) . . ?
C13A C14A C15A 121(2) . . ?
C16A C15A C14A 117(2) . . ?
C15A C16A C17A 125(2) . . ?
C18A C17A C16A 117(2) . . ?
C17A C18A C13A 121.2(19) . . ?
C24A C19A C20A 122(2) . . ?
C24A C19A P1A 122.3(17) . . ?
C20A C19A P1A 115.4(16) . . ?
C21A C20A C19A 115(2) . . ?
C22A C21A C20A 122(2) . . ?
C21A C22A C23A 120(2) . . ?
C24A C23A C22A 122(2) . . ?
C23A C24A C19A 118(2) . . ?
C19B P1B C7B 109.0(13) . . ?
C19B P1B C1C 111(5) . . ?
C7B P1B C1C 113(5) . . ?
C19B P1B C13B 109.0(13) . . ?
C7B P1B C13B 108.1(12) . . ?
C1C P1B C13B 106(3) . . ?
C19B P1B C1B 111(3) . . ?
C7B P1B C1B 107(3) . . ?
C1C P1B C1B 7(5) . . ?
C13B P1B C1B 113(2) . . ?
C6B C1B C2B 125(6) . . ?
C6B C1B P1B 124(5) . . ?
C2B C1B P1B 109(3) . . ?
C1B C2B C3B 110(4) . . ?
C4B C3B C2B 122(4) . . ?
C3B C4B C5B 120(4) . . ?
C6B C5B C4B 120(4) . . ?
C1B C6B C5B 121(5) . . ?
C6C C1C C2C 112(8) . . ?
C6C C1C P1B 118(9) . . ?
C2C C1C P1B 126(9) . . ?
C3C C2C C1C 130(7) . . ?
C2C C3C C4C 109(7) . . ?
C5C C4C C3C 123(7) . . ?
C6C C5C C4C 122(8) . . ?
C5C C6C C1C 121(9) . . ?
C12B C7B C8B 120(2) . . ?
C12B C7B P1B 120(2) . . ?
C8B C7B P1B 120.0(19) . . ?
C9B C8B C7B 117(2) . . ?
C10B C9B C8B 120(3) . . ?
C9B C10B C11B 127(3) . . ?
C10B C11B C12B 116(3) . . ?
C7B C12B C11B 119(3) . . ?
C14B C13B C18B 118(2) . . ?
C14B C13B P1B 121.6(19) . . ?
C18B C13B P1B 120.5(17) . . ?
C13B C14B C15B 120(2) . . ?
C16B C15B C14B 118(2) . . ?
C15B C16B C17B 124(2) . . ?
C18B C17B C16B 119(2) . . ?
C17B C18B C13B 120(2) . . ?
C24B C19B C20B 119(3) . . ?
C24B C19B P1B 123(2) . . ?
C20B C19B P1B 117(2) . . ?
C19B C20B C21B 117(3) . . ?
C22B C21B C20B 122(3) . . ?
C21B C22B C23B 117(3) . . ?
C24B C23B C22B 119(3) . . ?
C19B C24B C23B 123(3) . . ?

loop_
_geom_bond_atom_site_label_1
_geom_bond_atom_site_label_2
_geom_bond_distance
_geom_bond_site_symmetry_2
_geom_bond_publ_flag
Re1 O1 2.289(12) . ?
Re1 Cl4 2.290(5) . ?
Re1 Cl5 2.304(5) . ?
Re1 Cl3 2.407(6) . ?
Re1 Cl1 2.427(6) . ?
Re1 Re2 2.4467(10) . ?
Re1 Re3 2.4478(10) . ?
Re2 Cl6 2.310(5) . ?
Re2 Cl8 2.318(5) . ?
Re2 Cl1 2.397(5) . ?
Re2 Cl2 2.404(4) . ?
Re2 Re3 2.4662(10) . ?
Re2 Cl7 2.563(5) . ?
Re3 Cl11 2.295(4) . ?
Re3 Cl9 2.314(5) . ?
Re3 Cl2 2.403(5) . ?
Re3 Cl3 2.416(5) . ?
Re3 Cl10 2.542(5) . ?
O1 C1 1.36(3) . ?
P1A C7A 1.79(2) . ?
P1A C19A 1.80(2) . ?
P1A C1A 1.813(19) . ?
P1A C13A 1.825(19) . ?
C1A C2A 1.34(3) . ?
C1A C6A 1.41(3) . ?
C2A C3A 1.37(3) . ?
C3A C4A 1.43(3) . ?
C4A C5A 1.38(3) . ?
C5A C6A 1.37(3) . ?
C7A C12A 1.37(4) . ?
C7A C8A 1.43(4) . ?
C8A C9A 1.32(3) . ?
C9A C10A 1.29(4) . ?
C10A C11A 1.44(4) . ?
C11A C12A 1.35(3) . ?
C13A C14A 1.33(3) . ?
C13A C18A 1.40(3) . ?
C14A C15A 1.43(3) . ?
C15A C16A 1.33(3) . ?
C16A C17A 1.38(3) . ?
C17A C18A 1.37(3) . ?
C19A C24A 1.38(3) . ?
C19A C20A 1.42(3) . ?
C20A C21A 1.41(3) . ?
C21A C22A 1.35(3) . ?
C22A C23A 1.36(3) . ?
C23A C24A 1.34(3) . ?
P1B C19B 1.78(3) . ?
P1B C7B 1.78(3) . ?
P1B C1C 1.78(13) . ?
P1B C13B 1.79(2) . ?
P1B C1B 1.89(7) . ?
C1B C6B 1.23(6) . ?
C1B C2B 1.46(8) . ?
C2B C3B 1.48(5) . ?
C3B C4B 1.29(5) . ?
C4B C5B 1.39(6) . ?
C5B C6B 1.34(5) . ?
C1C C6C 1.42(13) . ?
C1C C2C 1.53(17) . ?
C2C C3C 1.32(9) . ?
C3C C4C 1.53(10) . ?
C4C C5C 1.36(13) . ?
C5C C6C 1.31(9) . ?
C7B C12B 1.35(3) . ?
C7B C8B 1.45(4) . ?
C8B C9B 1.39(4) . ?
C9B C10B 1.30(3) . ?
C10B C11B 1.31(4) . ?
C11B C12B 1.48(3) . ?
C13B C14B 1.37(3) . ?
C13B C18B 1.42(3) . ?
C14B C15B 1.41(3) . ?
C15B C16B 1.28(3) . ?
C16B C17B 1.38(3) . ?
C17B C18B 1.33(3) . ?
C19B C24B 1.27(4) . ?
C19B C20B 1.42(3) . ?
C20B C21B 1.43(4) . ?
C21B C22B 1.31(4) . ?
C22B C23B 1.42(3) . ?
C23B C24B 1.39(4) . ?
O1S C1S 1.39(2) . ?

loop_
_geom_torsion_atom_site_label_1
_geom_torsion_atom_site_label_2
_geom_torsion_atom_site_label_3
_geom_torsion_atom_site_label_4
_geom_torsion
_geom_torsion_site_symmetry_1
_geom_torsion_site_symmetry_2
_geom_torsion_site_symmetry_3
_geom_torsion_site_symmetry_4
_geom_torsion_publ_flag
O1 Re1 Re2 Cl6 85.0(7) . . . . ?
Cl4 Re1 Re2 Cl6 0.2(2) . . . . ?
Cl5 Re1 Re2 Cl6 168.52(19) . . . . ?
Cl3 Re1 Re2 Cl6 -95.5(2) . . . . ?
Cl1 Re1 Re2 Cl6 84.6(2) . . . . ?
Re3 Re1 Re2 Cl6 -95.22(13) . . . . ?
O1 Re1 Re2 Cl8 -83.8(7) . . . . ?
Cl4 Re1 Re2 Cl8 -168.7(2) . . . . ?
Cl5 Re1 Re2 Cl8 -0.32(19) . . . . ?
Cl3 Re1 Re2 Cl8 95.7(2) . . . . ?
Cl1 Re1 Re2 Cl8 -84.3(2) . . . . ?
Re3 Re1 Re2 Cl8 95.94(12) . . . . ?
O1 Re1 Re2 Cl1 0.5(7) . . . . ?
Cl4 Re1 Re2 Cl1 -84.4(2) . . . . ?
Cl5 Re1 Re2 Cl1 84.0(2) . . . . ?
Cl3 Re1 Re2 Cl1 180.0(2) . . . . ?
Re3 Re1 Re2 Cl1 -179.78(16) . . . . ?
O1 Re1 Re2 Cl2 -179.5(7) . . . . ?
Cl4 Re1 Re2 Cl2 95.6(2) . . . . ?
Cl5 Re1 Re2 Cl2 -96.0(2) . . . . ?
Cl3 Re1 Re2 Cl2 0.0(2) . . . . ?
Cl1 Re1 Re2 Cl2 180.0(2) . . . . ?
Re3 Re1 Re2 Cl2 0.22(14) . . . . ?
O1 Re1 Re2 Re3 -179.8(7) . . . . ?
Cl4 Re1 Re2 Re3 95.40(18) . . . . ?
Cl5 Re1 Re2 Re3 -96.26(14) . . . . ?
Cl3 Re1 Re2 Re3 -0.23(15) . . . . ?
Cl1 Re1 Re2 Re3 179.78(16) . . . . ?
O1 Re1 Re2 Cl7 3.0(8) . . . . ?
Cl4 Re1 Re2 Cl7 -81.8(3) . . . . ?
Cl5 Re1 Re2 Cl7 86.5(3) . . . . ?
Cl3 Re1 Re2 Cl7 -177.5(3) . . . . ?
Cl1 Re1 Re2 Cl7 2.5(3) . . . . ?
Re3 Re1 Re2 Cl7 -177.2(3) . . . . ?
O1 Re1 Re3 Cl11 85.6(8) . . . . ?
Cl4 Re1 Re3 Cl11 169.2(2) . . . . ?
Cl5 Re1 Re3 Cl11 2.69(19) . . . . ?
Cl3 Re1 Re3 Cl11 85.6(2) . . . . ?
Cl1 Re1 Re3 Cl11 -94.4(2) . . . . ?
Re2 Re1 Re3 Cl11 -94.14(13) . . . . ?
O1 Re1 Re3 Cl9 -85.8(8) . . . . ?
Cl4 Re1 Re3 Cl9 -2.2(2) . . . . ?
Cl5 Re1 Re3 Cl9 -168.71(19) . . . . ?
Cl3 Re1 Re3 Cl9 -85.8(2) . . . . ?
Cl1 Re1 Re3 Cl9 94.3(2) . . . . ?
Re2 Re1 Re3 Cl9 94.47(13) . . . . ?
O1 Re1 Re3 Cl2 179.5(8) . . . . ?
Cl4 Re1 Re3 Cl2 -96.9(2) . . . . ?
Cl5 Re1 Re3 Cl2 96.6(2) . . . . ?
Cl3 Re1 Re3 Cl2 179.6(2) . . . . ?
Cl1 Re1 Re3 Cl2 -0.4(2) . . . . ?
Re2 Re1 Re3 Cl2 -0.22(14) . . . . ?
O1 Re1 Re3 Cl3 0.0(8) . . . . ?
Cl4 Re1 Re3 Cl3 83.6(2) . . . . ?
Cl5 Re1 Re3 Cl3 -82.9(2) . . . . ?
Cl1 Re1 Re3 Cl3 -180.0(2) . . . . ?
Re2 Re1 Re3 Cl3 -179.77(15) . . . . ?
O1 Re1 Re3 Re2 179.7(8) . . . . ?
Cl4 Re1 Re3 Re2 -96.63(17) . . . . ?
Cl5 Re1 Re3 Re2 96.83(15) . . . . ?
Cl3 Re1 Re3 Re2 179.77(15) . . . . ?
Cl1 Re1 Re3 Re2 -0.21(15) . . . . ?
O1 Re1 Re3 Cl10 -2.1(8) . . . . ?
Cl4 Re1 Re3 Cl10 81.6(3) . . . . ?
Cl5 Re1 Re3 Cl10 -85.0(3) . . . . ?
Cl3 Re1 Re3 Cl10 -2.0(3) . . . . ?
Cl1 Re1 Re3 Cl10 178.0(3) . . . . ?
Re2 Re1 Re3 Cl10 178.2(2) . . . . ?
Cl6 Re2 Re3 Cl11 -169.28(18) . . . . ?
Cl8 Re2 Re3 Cl11 1.15(18) . . . . ?
Cl1 Re2 Re3 Cl11 96.0(2) . . . . ?
Cl2 Re2 Re3 Cl11 -84.03(19) . . . . ?
Re1 Re2 Re3 Cl11 95.75(13) . . . . ?
Cl7 Re2 Re3 Cl11 -86.8(3) . . . . ?
Cl6 Re2 Re3 Cl9 -0.09(18) . . . . ?
Cl8 Re2 Re3 Cl9 170.34(18) . . . . ?
Cl1 Re2 Re3 Cl9 -94.8(2) . . . . ?
Cl2 Re2 Re3 Cl9 85.16(19) . . . . ?
Re1 Re2 Re3 Cl9 -95.06(13) . . . . ?
Cl7 Re2 Re3 Cl9 82.4(3) . . . . ?
Cl6 Re2 Re3 Cl2 -85.2(2) . . . . ?
Cl8 Re2 Re3 Cl2 85.18(19) . . . . ?
Cl1 Re2 Re3 Cl2 180.0(2) . . . . ?
Re1 Re2 Re3 Cl2 179.78(15) . . . . ?
Cl7 Re2 Re3 Cl2 -2.8(3) . . . . ?
Cl6 Re2 Re3 Cl3 95.2(2) . . . . ?
Cl8 Re2 Re3 Cl3 -94.4(2) . . . . ?
Cl1 Re2 Re3 Cl3 0.4(2) . . . . ?
Cl2 Re2 Re3 Cl3 -179.6(2) . . . . ?
Re1 Re2 Re3 Cl3 0.23(15) . . . . ?
Cl7 Re2 Re3 Cl3 177.7(3) . . . . ?
Cl6 Re2 Re3 Re1 94.98(13) . . . . ?
Cl8 Re2 Re3 Re1 -94.60(13) . . . . ?
Cl1 Re2 Re3 Re1 0.22(16) . . . . ?
Cl2 Re2 Re3 Re1 -179.78(15) . . . . ?
Cl7 Re2 Re3 Re1 177.4(2) . . . . ?
Cl6 Re2 Re3 Cl10 -83.1(3) . . . . ?
Cl8 Re2 Re3 Cl10 87.4(3) . . . . ?
Cl1 Re2 Re3 Cl10 -177.8(3) . . . . ?
Cl2 Re2 Re3 Cl10 2.2(3) . . . . ?
Re1 Re2 Re3 Cl10 -178.0(3) . . . . ?
Cl7 Re2 Re3 Cl10 -0.6(4) . . . . ?
Cl6 Re2 Cl1 Re1 -100.26(16) . . . . ?
Cl8 Re2 Cl1 Re1 100.38(15) . . . . ?
Cl2 Re2 Cl1 Re1 0(11) . . . . ?
Re3 Re2 Cl1 Re1 -0.22(16) . . . . ?
Cl7 Re2 Cl1 Re1 -178.78(14) . . . . ?
O1 Re1 Cl1 Re2 -179.8(4) . . . . ?
Cl4 Re1 Cl1 Re2 101.92(16) . . . . ?
Cl5 Re1 Cl1 Re2 -102.71(15) . . . . ?
Cl3 Re1 Cl1 Re2 -1(12) . . . . ?
Re3 Re1 Cl1 Re2 0.22(16) . . . . ?
Cl11 Re3 Cl2 Re2 99.99(14) . . . . ?
Cl9 Re3 Cl2 Re2 -99.40(15) . . . . ?
Cl3 Re3 Cl2 Re2 12(6) . . . . ?
Re1 Re3 Cl2 Re2 0.22(14) . . . . ?
Cl10 Re3 Cl2 Re2 -178.95(14) . . . . ?
Cl6 Re2 Cl2 Re3 100.04(16) . . . . ?
Cl8 Re2 Cl2 Re3 -100.59(15) . . . . ?
Cl1 Re2 Cl2 Re3 0(11) . . . . ?
Re1 Re2 Cl2 Re3 -0.22(14) . . . . ?
Cl7 Re2 Cl2 Re3 178.56(14) . . . . ?
O1 Re1 Cl3 Re3 180.0(4) . . . . ?
Cl4 Re1 Cl3 Re3 -101.70(16) . . . . ?
Cl5 Re1 Cl3 Re3 102.94(15) . . . . ?
Cl1 Re1 Cl3 Re3 1(12) . . . . ?
Re2 Re1 Cl3 Re3 0.23(16) . . . . ?
Cl11 Re3 Cl3 Re1 -99.96(14) . . . . ?
Cl9 Re3 Cl3 Re1 99.38(15) . . . . ?
Cl2 Re3 Cl3 Re1 -12(6) . . . . ?
Re2 Re3 Cl3 Re1 -0.23(15) . . . . ?
Cl10 Re3 Cl3 Re1 178.94(15) . . . . ?
Cl4 Re1 O1 C1 10(2) . . . . ?
Cl5 Re1 O1 C1 -172(2) . . . . ?
Cl3 Re1 O1 C1 99(2) . . . . ?
Cl1 Re1 O1 C1 -81(2) . . . . ?
Re2 Re1 O1 C1 -81(2) . . . . ?
Re3 Re1 O1 C1 99(2) . . . . ?
C7A P1A C1A C2A -54(2) . . . . ?
C19A P1A C1A C2A 64(2) . . . . ?
C13A P1A C1A C2A -176.3(17) . . . . ?
C7A P1A C1A C6A 124.4(19) . . . . ?
C19A P1A C1A C6A -117.3(18) . . . . ?
C13A P1A C1A C6A 2(2) . . . . ?
C6A C1A C2A C3A 2(3) . . . . ?
P1A C1A C2A C3A -179.8(17) . . . . ?
C1A C2A C3A C4A -1(3) . . . . ?
C2A C3A C4A C5A -4(3) . . . . ?
C3A C4A C5A C6A 8(3) . . . . ?
C4A C5A C6A C1A -6(3) . . . . ?
C2A C1A C6A C5A 2(3) . . . . ?
P1A C1A C6A C5A -176.7(16) . . . . ?
C19A P1A C7A C12A 159(2) . . . . ?
C1A P1A C7A C12A -81(2) . . . . ?
C13A P1A C7A C12A 37(3) . . . . ?
C19A P1A C7A C8A -26(2) . . . . ?
C1A P1A C7A C8A 94(2) . . . . ?
C13A P1A C7A C8A -147.6(19) . . . . ?
C12A C7A C8A C9A 0(4) . . . . ?
P1A C7A C8A C9A -175(2) . . . . ?
C7A C8A C9A C10A -2(4) . . . . ?
C8A C9A C10A C11A 3(4) . . . . ?
C9A C10A C11A C12A -1(4) . . . . ?
C10A C11A C12A C7A -1(4) . . . . ?
C8A C7A C12A C11A 1(4) . . . . ?
P1A C7A C12A C11A 177(2) . . . . ?
C7A P1A C13A C14A -55(2) . . . . ?
C19A P1A C13A C14A -175.2(18) . . . . ?
C1A P1A C13A C14A 65(2) . . . . ?
C7A P1A C13A C18A 131.7(16) . . . . ?
C19A P1A C13A C18A 11.0(18) . . . . ?
C1A P1A C13A C18A -108.9(16) . . . . ?
C18A C13A C14A C15A 3(3) . . . . ?
P1A C13A C14A C15A -170.7(16) . . . . ?
C13A C14A C15A C16A -1(3) . . . . ?
C14A C15A C16A C17A -1(3) . . . . ?
C15A C16A C17A C18A 1(3) . . . . ?
C16A C17A C18A C13A 1(3) . . . . ?
C14A C13A C18A C17A -3(3) . . . . ?
P1A C13A C18A C17A 170.8(16) . . . . ?
C7A P1A C19A C24A 117(2) . . . . ?
C1A P1A C19A C24A -2(2) . . . . ?
C13A P1A C19A C24A -119.3(19) . . . . ?
C7A P1A C19A C20A -60(2) . . . . ?
C1A P1A C19A C20A -178.6(16) . . . . ?
C13A P1A C19A C20A 64.0(19) . . . . ?
C24A C19A C20A C21A 1(3) . . . . ?
P1A C19A C20A C21A 177.6(16) . . . . ?
C19A C20A C21A C22A 0(3) . . . . ?
C20A C21A C22A C23A 0(3) . . . . ?
C21A C22A C23A C24A -1(4) . . . . ?
C22A C23A C24A C19A 2(3) . . . . ?
C20A C19A C24A C23A -2(3) . . . . ?
P1A C19A C24A C23A -178.7(17) . . . . ?
C19B P1B C1B C6B -69(8) . . . . ?
C7B P1B C1B C6B 50(8) . . . . ?
C1C P1B C1B C6B -165(66) . . . . ?
C13B P1B C1B C6B 169(7) . . . . ?
C19B P1B C1B C2B 95(5) . . . . ?
C7B P1B C1B C2B -146(4) . . . . ?
C1C P1B C1B C2B -2(55) . . . . ?
C13B P1B C1B C2B -27(6) . . . . ?
C6B C1B C2B C3B -14(10) . . . . ?
P1B C1B C2B C3B -178(4) . . . . ?
C1B C2B C3B C4B 9(7) . . . . ?
C2B C3B C4B C5B 2(8) . . . . ?
C3B C4B C5B C6B -9(8) . . . . ?
C2B C1B C6B C5B 9(12) . . . . ?
P1B C1B C6B C5B 170(5) . . . . ?
C4B C5B C6B C1B 3(9) . . . . ?
C19B P1B C1C C6C -30(11) . . . . ?
C7B P1B C1C C6C 92(11) . . . . ?
C13B P1B C1C C6C -149(9) . . . . ?
C1B P1B C1C C6C 56(52) . . . . ?
C19B P1B C1C C2C 176(7) . . . . ?
C7B P1B C1C C2C -61(9) . . . . ?
C13B P1B C1C C2C 57(9) . . . . ?
C1B P1B C1C C2C -98(63) . . . . ?
C6C C1C C2C C3C 8(15) . . . . ?
P1B C1C C2C C3C 163(7) . . . . ?
C1C C2C C3C C4C -3(12) . . . . ?
C2C C3C C4C C5C 6(11) . . . . ?
C3C C4C C5C C6C -16(13) . . . . ?
C4C C5C C6C C1C 21(14) . . . . ?
C2C C1C C6C C5C -17(14) . . . . ?
P1B C1C C6C C5C -174(8) . . . . ?
C19B P1B C7B C12B -21(3) . . . . ?
C1C P1B C7B C12B -145(5) . . . . ?
C13B P1B C7B C12B 97(3) . . . . ?
C1B P1B C7B C12B -141(3) . . . . ?
C19B P1B C7B C8B 159(2) . . . . ?
C1C P1B C7B C8B 35(5) . . . . ?
C13B P1B C7B C8B -83(3) . . . . ?
C1B P1B C7B C8B 40(3) . . . . ?
C12B C7B C8B C9B -5(4) . . . . ?
P1B C7B C8B C9B 175(2) . . . . ?
C7B C8B C9B C10B -1(4) . . . . ?
C8B C9B C10B C11B 5(5) . . . . ?
C9B C10B C11B C12B -3(5) . . . . ?
C8B C7B C12B C11B 7(4) . . . . ?
P1B C7B C12B C11B -172.4(19) . . . . ?
C10B C11B C12B C7B -3(4) . . . . ?
C19B P1B C13B C14B 120(3) . . . . ?
C7B P1B C13B C14B 2(3) . . . . ?
C1C P1B C13B C14B -120(6) . . . . ?
C1B P1B C13B C14B -116(4) . . . . ?
C19B P1B C13B C18B -54(3) . . . . ?
C7B P1B C13B C18B -172(2) . . . . ?
C1C P1B C13B C18B 67(6) . . . . ?
C1B P1B C13B C18B 70(4) . . . . ?
C18B C13B C14B C15B -3(4) . . . . ?
P1B C13B C14B C15B -178(2) . . . . ?
C13B C14B C15B C16B -3(4) . . . . ?
C14B C15B C16B C17B 7(5) . . . . ?
C15B C16B C17B C18B -3(5) . . . . ?
C16B C17B C18B C13B -4(4) . . . . ?
C14B C13B C18B C17B 7(4) . . . . ?
P1B C13B C18B C17B -179(2) . . . . ?
C7B P1B C19B C24B 121(3) . . . . ?
C1C P1B C19B C24B -113(5) . . . . ?
C13B P1B C19B C24B 4(3) . . . . ?
C1B P1B C19B C24B -121(3) . . . . ?
C7B P1B C19B C20B -65(3) . . . . ?
C1C P1B C19B C20B 60(5) . . . . ?
C13B P1B C19B C20B 177(2) . . . . ?
C1B P1B C19B C20B 52(3) . . . . ?
C24B C19B C20B C21B -8(5) . . . . ?
P1B C19B C20B C21B 178(2) . . . . ?
C19B C20B C21B C22B 5(5) . . . . ?
C20B C21B C22B C23B -5(5) . . . . ?
C21B C22B C23B C24B 8(5) . . . . ?
C20B C19B C24B C23B 12(5) . . . . ?
P1B C19B C24B C23B -175(2) . . . . ?
C22B C23B C24B C19B -12(5) . . . . ?
